data_1550320
loop_
_publ_author_name
'Ziegler, Christoph G. P.'
'Maier, Thomas M.'
'Pelties, Stefan'
'Taube, Clemens'
'Hennersdorf, Felix'
'Ehlers, A.W.'
'Weigand, Jan J.'
'Wolf, Robert'

_publ_section_title
;
 Construction of Alkyl-Substituted Pentaphosphido Ligands in the
 Coordination Sphere of Cobalt
;
_journal_name_full 'Chemical Science'
_journal_paper_doi 10.1039/C8SC04745F
_journal_year 2019
_chemical_formula_moiety 'C42 H50 Co N2 P5, C3 H7'
_chemical_formula_sum 'C45 H57 Co N2 P5'
_chemical_formula_weight 839.70
_chemical_name_systematic '[MesBIANCoP5Cy2]'
_chemical_properties_physical Air-sensitive,Moisture-sensitive
_space_group_crystal_system triclinic
_space_group_IT_number 2
_space_group_name_Hall '-P 1'
_space_group_name_H-M_alt 'P -1'
_symmetry_space_group_name_Hall '-P 1'
_symmetry_space_group_name_H-M 'P -1'
_atom_sites_solution_hydrogens geom
_atom_sites_solution_primary dual
_audit_creation_date 2018-08-13
_audit_creation_method
;
Olex2 1.2-alpha
(compiled 2018.07.26 svn.r3523 for OlexSys, GUI svn.r5532)
;
_audit_update_record
;
2018-08-13 deposited with the CCDC.
2018-11-30 downloaded from the CCDC.
;
_cell_angle_alpha 68.191(5)
_cell_angle_beta 88.775(4)
_cell_angle_gamma 72.802(4)
_cell_formula_units_Z 2
_cell_length_a 11.0975(4)
_cell_length_b 12.9085(8)
_cell_length_c 16.7384(9)
_cell_measurement_reflns_used 8063
_cell_measurement_temperature 123(1)
_cell_measurement_theta_max 73.5950
_cell_measurement_theta_min 3.8440
_cell_volume 2116.1(2)
_computing_cell_refinement 'CrysAlisPro 1.171.38.46 (Rigaku OD, 2015)'
_computing_data_collection 'CrysAlisPro 1.171.38.46 (Rigaku OD, 2015)'
_computing_data_reduction 'CrysAlisPro 1.171.38.46 (Rigaku OD, 2015)'
_computing_molecular_graphics 'Olex2 (Dolomanov et al., 2009)'
_computing_publication_material 'Olex2 (Dolomanov et al., 2009)'
_computing_structure_refinement 'ShelXL (Sheldrick, 2015)'
_computing_structure_solution 'ShelXT (Sheldrick, 2015)'
_diffrn_ambient_environment N~2~
_diffrn_ambient_temperature 123(1)
_diffrn_detector 'CCD plate'
_diffrn_detector_area_resol_mean 5.1773
_diffrn_detector_type Atlas
_diffrn_measured_fraction_theta_full 0.989
_diffrn_measured_fraction_theta_max 0.958
_diffrn_measurement_details
;
List of Runs (angles in degrees, time in seconds):

  # Type    Start    End  Width  t~exp~   \w     \q     \k     \f   Frames
#--------------------------------------------------------------------------
  1  \w     14.00 115.00   1.00   10.00    --   42.25  57.00 -60.00  101
  2  \w    -20.00  83.00   1.00   10.00    --   42.25 -99.00  60.00  103
  3  \w    -30.00  70.00   1.00   10.00    --   42.25 -57.00 150.00  100
  4  \w     33.00  77.00   1.00   40.00    --  106.43 -45.00 120.00   44
  5  \w     24.00 109.00   1.00   40.00    --  106.43 -94.00 -90.00   85
  6  \w     30.00 139.00   1.00   40.00    --  106.43 -77.00  90.00  109
  7  \w     25.00 158.00   1.00   40.00    --  106.43 -15.00-150.00  133
  8  \w     24.00 109.00   1.00   40.00    --  106.43 -94.00 -30.00   85
  9  \w     30.00  69.00   1.00   40.00    --  106.43 -30.00  30.00   39
 10  \w     33.00  77.00   1.00   40.00    --  106.43 -45.00   0.00   44
 11  \w     33.00 121.00   1.00   40.00    --  106.43-125.00 -90.00   88
 12  \w     24.00 109.00   1.00   40.00    --  106.43 -94.00  30.00   85
 13  \w     78.00 158.00   1.00   40.00    --  106.43  30.00-120.00   80
 14  \w     78.00 158.00   1.00   40.00    --  106.43  30.00 150.00   80
 15  \w     14.00 115.00   1.00   10.00    --   42.25  57.00  90.00  101
 16  \w     10.00 118.00   1.00   10.00    --   42.25  77.00   0.00  108
 17  \w     14.00 115.00   1.00   10.00    --   42.25  57.00-180.00  101
 18  \w     54.00  83.00   1.00   40.00    --  106.43  15.00  60.00   29
;
_diffrn_measurement_device 'four-circle diffractometer'
_diffrn_measurement_device_type 'SuperNova, Single source at offset, Atlas'
_diffrn_measurement_method '\w scans'
_diffrn_orient_matrix_type 'CrysAlisPro convention (1999,Acta A55,543-557)'
_diffrn_orient_matrix_UB_11 -0.0304408000
_diffrn_orient_matrix_UB_12 -0.0831984000
_diffrn_orient_matrix_UB_13 0.0856686000
_diffrn_orient_matrix_UB_21 0.0015460000
_diffrn_orient_matrix_UB_22 0.0870206000
_diffrn_orient_matrix_UB_23 0.0424868000
_diffrn_orient_matrix_UB_31 -0.1428307000
_diffrn_orient_matrix_UB_32 0.0615297000
_diffrn_orient_matrix_UB_33 -0.0279605000
_diffrn_radiation_monochromator mirror
_diffrn_radiation_probe x-ray
_diffrn_radiation_type CuK\a
_diffrn_radiation_wavelength 1.54184
_diffrn_reflns_av_R_equivalents 0.0397
_diffrn_reflns_av_unetI/netI 0.0543
_diffrn_reflns_Laue_measured_fraction_full 0.989
_diffrn_reflns_Laue_measured_fraction_max 0.958
_diffrn_reflns_limit_h_max 11
_diffrn_reflns_limit_h_min -13
_diffrn_reflns_limit_k_max 14
_diffrn_reflns_limit_k_min -15
_diffrn_reflns_limit_l_max 20
_diffrn_reflns_limit_l_min -20
_diffrn_reflns_number 19056
_diffrn_reflns_point_group_measured_fraction_full 0.989
_diffrn_reflns_point_group_measured_fraction_max 0.958
_diffrn_reflns_theta_full 67.684
_diffrn_reflns_theta_max 74.050
_diffrn_reflns_theta_min 3.839
_diffrn_source 'micro-focus sealed X-ray tube'
_diffrn_source_type 'SuperNova (Cu) X-ray Source'
_exptl_absorpt_coefficient_mu 5.220
_exptl_absorpt_correction_T_max 1.000
_exptl_absorpt_correction_T_min 0.727
_exptl_absorpt_correction_type gaussian
_exptl_absorpt_process_details
;
CrysAlisPro 1.171.38.46 (Rigaku Oxford Diffraction, 2015)
Numerical absorption correction based on gaussian integration over
            a multifaceted crystal model
Empirical absorption correction using spherical harmonics,
 implemented in SCALE3 ABSPACK scaling algorithm.
;
_exptl_crystal_colour violet
_exptl_crystal_colour_primary violet
_exptl_crystal_density_diffrn 1.318
_exptl_crystal_description plate
_exptl_crystal_F_000 886
_exptl_crystal_recrystallization_method 'Re-crystallisation from solvent: n-hexane'
_exptl_crystal_size_max 0.167
_exptl_crystal_size_mid 0.074
_exptl_crystal_size_min 0.046
_refine_diff_density_max 0.564
_refine_diff_density_min -0.379
_refine_diff_density_rms 0.071
_refine_ls_extinction_method none
_refine_ls_goodness_of_fit_ref 1.087
_refine_ls_hydrogen_treatment constr
_refine_ls_matrix_type full
_refine_ls_number_parameters 485
_refine_ls_number_reflns 8231
_refine_ls_number_restraints 0
_refine_ls_restrained_S_all 1.087
_refine_ls_R_factor_all 0.0601
_refine_ls_R_factor_gt 0.0492
_refine_ls_shift/su_max 0.000
_refine_ls_shift/su_mean 0.000
_refine_ls_structure_factor_coef Fsqd
_refine_ls_weighting_details 'w=1/[\s^2^(Fo^2^)+(0.0250P)^2^+4.2914P] where P=(Fo^2^+2Fc^2^)/3'
_refine_ls_weighting_scheme calc
_refine_ls_wR_factor_gt 0.1129
_refine_ls_wR_factor_ref 0.1170
_reflns_Friedel_coverage 0.000
_reflns_number_gt 6914
_reflns_number_total 8231
_reflns_threshold_expression 'I > 2\s(I)'
_cod_data_source_file c8sc04745f2.cif
_cod_data_source_block 3c_[MesBIAN)Co(P5)(Cy)2]
_cod_database_code 1550320
_shelx_shelxl_version_number 2014/7
_chemical_oxdiff_formula 'C45 H57 Co N2 P5 '
_shelx_space_group_comment
;
The symmetry employed for this shelxl refinement is uniquely defined
by the following loop, which should always be used as a source of
symmetry information in preference to the above space-group names.
They are only intended as comments.
;
_reflns_odcompleteness_completeness 99.14
_reflns_odcompleteness_iscentric 1
_reflns_odcompleteness_theta 66.97
_olex2_refinement_description
;
1. Fixed Uiso
 At 1.2 times of:
  All C(H) groups, All C(H,H) groups
 At 1.5 times of:
  All C(H,H,H) groups
2.a Ternary CH refined with riding coordinates:
 C00F(H00F), C00W(H00W)
2.b Secondary CH2 refined with riding coordinates:
 C00Q(H00D,H00E), C00T(H00G,H00H), C00Y(H00I,H00K), C010(H01A,H01B), C011(H01C,
 H01D), C014(H01E,H01F), C017(H01J,H01K), C018(H01L,H01M), C01B(H01T,H01U),
 C01D(H01Y,H), C01E(H01,HA), C01F(H0AA,HB)
2.c Aromatic/amide H refined with riding coordinates:
 C00J(H00J), C00M(H00M), C00N(H00N), C00P(H00P), C00R(H00R), C00U(H00U),
 C00V(H00V), C00Z(H00Z), C013(H013), C016(H016)
2.d Idealised Me refined as rotating group:
 C00O(H00A,H00B,H00C), C015(H01G,H01H,H01I), C019(H01N,H01O,H01P), C01A(H01Q,
 H01R,H01S), C01C(H01V,H01W,H01X), C01G(H01Z,HC,HD), C01H(H1AA,HE,HF)
;
_olex2_submission_original_sample_id zic098
_olex2_submission_special_instructions 'No special instructions were received'
_oxdiff_exptl_absorpt_empirical_details
;
Empirical correction (ABSPACK) includes:
- Absorption correction using spherical harmonics
- Frame scaling
;
_oxdiff_exptl_absorpt_empirical_full_max 2.239
_oxdiff_exptl_absorpt_empirical_full_min 0.553

loop_
_space_group_symop_operation_xyz
'x, y, z'
'-x, -y, -z'

loop_
_atom_site_label
_atom_site_type_symbol
_atom_site_fract_x
_atom_site_fract_y
_atom_site_fract_z
_atom_site_U_iso_or_equiv
_atom_site_adp_type
_atom_site_occupancy
_atom_site_site_symmetry_order
_atom_site_calc_flag
_atom_site_refinement_flags_posn
Co01 Co 0.57832(5) 0.46979(4) 0.27266(3) 0.01550(12) Uani 1 1 d .
P002 P 0.47334(8) 0.71001(7) 0.28634(5) 0.01663(17) Uani 1 1 d .
P003 P 0.60458(8) 0.65730(7) 0.20187(5) 0.01958(17) Uani 1 1 d .
P004 P 0.46054(8) 0.54089(7) 0.36991(5) 0.01847(17) Uani 1 1 d .
P005 P 0.74964(8) 0.52738(7) 0.29882(6) 0.02180(18) Uani 1 1 d .
P006 P 0.65617(8) 0.44802(7) 0.40861(5) 0.02175(18) Uani 1 1 d .
N007 N 0.6818(2) 0.3357(2) 0.24990(17) 0.0169(5) Uani 1 1 d .
N008 N 0.4450(2) 0.4503(2) 0.21551(17) 0.0165(5) Uani 1 1 d .
C009 C 0.5221(3) 0.2147(3) 0.1375(2) 0.0185(6) Uani 1 1 d .
C00A C 0.6144(3) 0.2969(3) 0.20935(19) 0.0171(6) Uani 1 1 d .
C00B C 0.2243(3) 0.4892(3) 0.2499(2) 0.0195(7) Uani 1 1 d .
C00C C 0.3140(3) 0.5183(3) 0.19235(19) 0.0158(6) Uani 1 1 d .
C00D C 0.4228(3) 0.3121(3) 0.1419(2) 0.0180(6) Uani 1 1 d .
C00E C 0.4836(3) 0.3613(3) 0.1890(2) 0.0173(6) Uani 1 1 d .
C00F C 0.3173(3) 0.7899(3) 0.2233(2) 0.0191(6) Uani 1 1 d .
H00F H 0.2935 0.7347 0.2024 0.023 Uiso 1 1 calc R
C00G C 0.8160(3) 0.2773(3) 0.2674(2) 0.0185(6) Uani 1 1 d .
C00H C 0.8975(3) 0.3190(3) 0.2078(2) 0.0220(7) Uani 1 1 d .
C00I C 0.2770(3) 0.6092(3) 0.1106(2) 0.0182(6) Uani 1 1 d .
C00J C 0.1483(3) 0.6737(3) 0.0896(2) 0.0228(7) Uani 1 1 d .
H00J H 0.1218 0.7359 0.0346 0.027 Uiso 1 1 calc R
C00K C 0.5052(3) 0.1440(3) 0.0957(2) 0.0228(7) Uani 1 1 d .
C00L C 0.6406(3) 0.2023(3) 0.17678(19) 0.0185(6) Uani 1 1 d .
C00M C 0.7452(3) 0.1142(3) 0.1751(2) 0.0223(7) Uani 1 1 d .
H00M H 0.8262 0.1035 0.2002 0.027 Uiso 1 1 calc R
C00N C 0.3042(3) 0.3378(3) 0.1029(2) 0.0223(7) Uani 1 1 d .
H00N H 0.2360 0.4017 0.1046 0.027 Uiso 1 1 calc R
C00O C 0.2619(3) 0.3850(3) 0.3341(2) 0.0244(7) Uani 1 1 d .
H00A H 0.3295 0.3215 0.3264 0.037 Uiso 1 1 calc GR
H00B H 0.1884 0.3581 0.3530 0.037 Uiso 1 1 calc GR
H00C H 0.2925 0.4072 0.3780 0.037 Uiso 1 1 calc GR
C00P C 0.0978(3) 0.5567(3) 0.2257(2) 0.0218(7) Uani 1 1 d .
H00P H 0.0366 0.5386 0.2646 0.026 Uiso 1 1 calc R
C00Q C 0.5097(3) 0.8523(3) 0.4696(2) 0.0256(7) Uani 1 1 d .
H00D H 0.5006 0.8221 0.5323 0.031 Uiso 1 1 calc R
H00E H 0.4454 0.9303 0.4424 0.031 Uiso 1 1 calc R
C00R C 1.0266(3) 0.2624(3) 0.2273(2) 0.0268(7) Uani 1 1 d .
H00R H 1.0828 0.2914 0.1879 0.032 Uiso 1 1 calc R
C00S C 1.0766(3) 0.1644(3) 0.3028(2) 0.0262(7) Uani 1 1 d .
C00T C 0.4856(3) 0.7690(3) 0.4310(2) 0.0231(7) Uani 1 1 d .
H00G H 0.3970 0.7680 0.4371 0.028 Uiso 1 1 calc R
H00H H 0.5424 0.6885 0.4634 0.028 Uiso 1 1 calc R
C00U C 0.6147(4) 0.0527(3) 0.0960(2) 0.0266(8) Uani 1 1 d .
H00U H 0.6089 0.0006 0.0694 0.032 Uiso 1 1 calc R
C00V C 0.7285(4) 0.0396(3) 0.1346(2) 0.0265(8) Uani 1 1 d .
H00V H 0.8001 -0.0226 0.1343 0.032 Uiso 1 1 calc R
C00W C 0.5088(3) 0.8067(3) 0.3349(2) 0.0192(6) Uani 1 1 d .
H00W H 0.4489 0.8874 0.3039 0.023 Uiso 1 1 calc R
C00X C 0.0583(3) 0.6500(3) 0.1462(2) 0.0231(7) Uani 1 1 d .
C00Y C 0.3231(3) 0.8950(3) 0.1433(2) 0.0247(7) Uani 1 1 d .
H00I H 0.3863 0.8679 0.1069 0.030 Uiso 1 1 calc R
H00K H 0.3504 0.9502 0.1613 0.030 Uiso 1 1 calc R
C00Z C 0.9934(3) 0.1225(3) 0.3592(2) 0.0259(7) Uani 1 1 d .
H00Z H 1.0262 0.0541 0.4101 0.031 Uiso 1 1 calc R
C010 C 0.2142(3) 0.8253(3) 0.2794(2) 0.0235(7) Uani 1 1 d .
H01A H 0.2090 0.7543 0.3280 0.028 Uiso 1 1 calc R
H01B H 0.2366 0.8769 0.3040 0.028 Uiso 1 1 calc R
C011 C 0.6438(3) 0.8148(3) 0.3239(2) 0.0249(7) Uani 1 1 d .
H01C H 0.7060 0.7364 0.3545 0.030 Uiso 1 1 calc R
H01D H 0.6574 0.8409 0.2618 0.030 Uiso 1 1 calc R
C012 C 0.8629(3) 0.1777(3) 0.3434(2) 0.0212(7) Uani 1 1 d .
C013 C 0.3814(4) 0.1732(3) 0.0556(2) 0.0278(8) Uani 1 1 d .
H013 H 0.3649 0.1282 0.0258 0.033 Uiso 1 1 calc R
C014 C 0.6422(3) 0.8649(3) 0.4556(2) 0.0254(7) Uani 1 1 d .
H01E H 0.6518 0.9245 0.4768 0.030 Uiso 1 1 calc R
H01F H 0.7067 0.7892 0.4894 0.030 Uiso 1 1 calc R
C015 C 0.3712(3) 0.6359(3) 0.0468(2) 0.0278(8) Uani 1 1 d .
H01G H 0.4456 0.6383 0.0758 0.042 Uiso 1 1 calc GR
H01H H 0.3324 0.7122 -0.0001 0.042 Uiso 1 1 calc GR
H01I H 0.3974 0.5748 0.0229 0.042 Uiso 1 1 calc GR
C016 C 0.2861(4) 0.2661(3) 0.0598(2) 0.0268(7) Uani 1 1 d .
H016 H 0.2042 0.2836 0.0328 0.032 Uiso 1 1 calc R
C017 C 0.1931(3) 0.9584(3) 0.0907(2) 0.0281(8) Uani 1 1 d .
H01J H 0.1975 1.0288 0.0411 0.034 Uiso 1 1 calc R
H01K H 0.1703 0.9058 0.0674 0.034 Uiso 1 1 calc R
C018 C 0.0915(4) 0.9950(3) 0.1457(3) 0.0320(8) Uani 1 1 d .
H01L H 0.0081 1.0323 0.1107 0.038 Uiso 1 1 calc R
H01M H 0.1100 1.0535 0.1644 0.038 Uiso 1 1 calc R
C019 C 0.8470(4) 0.4216(3) 0.1233(2) 0.0293(8) Uani 1 1 d .
H01N H 0.8039 0.3981 0.0856 0.044 Uiso 1 1 calc GR
H01O H 0.9174 0.4469 0.0951 0.044 Uiso 1 1 calc GR
H01P H 0.7868 0.4866 0.1342 0.044 Uiso 1 1 calc GR
C01A C 0.7742(4) 0.1319(3) 0.4066(2) 0.0279(8) Uani 1 1 d .
H01Q H 0.7328 0.1899 0.4312 0.042 Uiso 1 1 calc GR
H01R H 0.8223 0.0583 0.4530 0.042 Uiso 1 1 calc GR
H01S H 0.7098 0.1176 0.3765 0.042 Uiso 1 1 calc GR
C01B C 0.0854(3) 0.8898(3) 0.2250(3) 0.0302(8) Uani 1 1 d .
H01T H 0.0587 0.8350 0.2063 0.036 Uiso 1 1 calc R
H01U H 0.0212 0.9168 0.2609 0.036 Uiso 1 1 calc R
C01C C -0.0791(3) 0.7230(3) 0.1235(3) 0.0316(8) Uani 1 1 d .
H01V H -0.0882 0.7915 0.0698 0.047 Uiso 1 1 calc GR
H01W H -0.1094 0.7493 0.1703 0.047 Uiso 1 1 calc GR
H01X H -0.1292 0.6758 0.1157 0.047 Uiso 1 1 calc GR
C01D C 0.6645(4) 0.9015(3) 0.3602(2) 0.0285(8) Uani 1 1 d .
H01Y H 0.7523 0.9050 0.3534 0.034 Uiso 1 1 calc R
H H 0.6057 0.9809 0.3272 0.034 Uiso 1 1 calc R
C01E C 0.9650(4) 0.3501(4) 0.5536(3) 0.0384(9) Uani 1 1 d .
H01 H 1.0096 0.3221 0.6119 0.046 Uiso 1 1 calc R
HA H 0.8737 0.3850 0.5570 0.046 Uiso 1 1 calc R
C01F C 1.0149(4) 0.4443(4) 0.4908(3) 0.0337(9) Uani 1 1 d .
H0AA H 0.9782 0.4649 0.4315 0.040 Uiso 1 1 calc R
HB H 1.1080 0.4116 0.4927 0.040 Uiso 1 1 calc R
C01G C 1.2183(4) 0.1055(4) 0.3231(3) 0.0382(10) Uani 1 1 d .
H01Z H 1.2575 0.1114 0.2692 0.057 Uiso 1 1 calc GR
HC H 1.2353 0.0227 0.3606 0.057 Uiso 1 1 calc GR
HD H 1.2538 0.1444 0.3526 0.057 Uiso 1 1 calc GR
C01H C 0.9827(4) 0.2461(4) 0.5274(3) 0.0425(10) Uani 1 1 d .
H1AA H 0.9366 0.2729 0.4705 0.064 Uiso 1 1 calc GR
HE H 0.9498 0.1880 0.5701 0.064 Uiso 1 1 calc GR
HF H 1.0731 0.2105 0.5247 0.064 Uiso 1 1 calc GR

loop_
_atom_site_aniso_label
_atom_site_aniso_U_11
_atom_site_aniso_U_22
_atom_site_aniso_U_33
_atom_site_aniso_U_23
_atom_site_aniso_U_13
_atom_site_aniso_U_12
Co01 0.0151(3) 0.0143(2) 0.0170(3) -0.0074(2) 0.0002(2) -0.0025(2)
P002 0.0184(4) 0.0141(4) 0.0164(4) -0.0056(3) 0.0015(3) -0.0040(3)
P003 0.0206(4) 0.0192(4) 0.0182(4) -0.0068(3) 0.0041(3) -0.0058(3)
P004 0.0220(4) 0.0162(4) 0.0167(4) -0.0060(3) 0.0034(3) -0.0056(3)
P005 0.0174(4) 0.0224(4) 0.0268(4) -0.0113(3) 0.0009(3) -0.0054(3)
P006 0.0240(4) 0.0184(4) 0.0188(4) -0.0058(3) -0.0033(3) -0.0024(3)
N007 0.0168(13) 0.0154(13) 0.0176(13) -0.0072(10) 0.0012(10) -0.0027(10)
N008 0.0171(13) 0.0154(12) 0.0163(12) -0.0061(10) 0.0025(10) -0.0042(10)
C009 0.0253(17) 0.0164(15) 0.0142(15) -0.0047(12) 0.0047(13) -0.0085(13)
C00A 0.0172(15) 0.0163(15) 0.0141(14) -0.0035(12) 0.0013(12) -0.0027(12)
C00B 0.0216(17) 0.0165(15) 0.0181(15) -0.0058(12) 0.0024(13) -0.0038(13)
C00C 0.0158(15) 0.0149(14) 0.0165(15) -0.0066(12) -0.0020(12) -0.0033(12)
C00D 0.0208(16) 0.0188(15) 0.0145(14) -0.0047(12) 0.0033(12) -0.0085(13)
C00E 0.0198(16) 0.0152(15) 0.0155(15) -0.0054(12) 0.0031(12) -0.0041(12)
C00F 0.0220(16) 0.0169(15) 0.0177(15) -0.0075(12) -0.0005(12) -0.0039(13)
C00G 0.0161(16) 0.0171(15) 0.0209(16) -0.0090(12) -0.0004(12) -0.0009(12)
C00H 0.0225(17) 0.0189(16) 0.0240(17) -0.0104(13) 0.0024(13) -0.0030(13)
C00I 0.0230(17) 0.0169(15) 0.0154(15) -0.0052(12) 0.0003(12) -0.0082(13)
C00J 0.0290(19) 0.0183(16) 0.0175(16) -0.0036(13) -0.0052(13) -0.0060(14)
C00K 0.0337(19) 0.0213(16) 0.0168(16) -0.0077(13) 0.0053(14) -0.0132(14)
C00L 0.0253(17) 0.0165(15) 0.0116(14) -0.0022(12) 0.0030(12) -0.0076(13)
C00M 0.0268(18) 0.0193(16) 0.0181(16) -0.0055(13) 0.0035(13) -0.0056(14)
C00N 0.0236(17) 0.0236(17) 0.0211(16) -0.0084(13) 0.0021(13) -0.0094(14)
C00O 0.0231(17) 0.0246(17) 0.0196(16) -0.0006(13) 0.0019(13) -0.0090(14)
C00P 0.0193(17) 0.0251(17) 0.0220(16) -0.0097(13) 0.0041(13) -0.0075(14)
C00Q 0.0286(19) 0.0248(17) 0.0247(17) -0.0125(14) 0.0030(14) -0.0061(15)
C00R 0.0235(18) 0.0286(18) 0.0324(19) -0.0163(15) 0.0074(15) -0.0082(15)
C00S 0.0188(17) 0.0242(17) 0.038(2) -0.0189(15) -0.0028(15) -0.0003(14)
C00T 0.0243(18) 0.0247(17) 0.0224(17) -0.0104(14) 0.0036(14) -0.0089(14)
C00U 0.041(2) 0.0203(17) 0.0227(17) -0.0118(14) 0.0084(15) -0.0118(15)
C00V 0.035(2) 0.0164(16) 0.0258(18) -0.0084(14) 0.0067(15) -0.0036(14)
C00W 0.0232(17) 0.0142(15) 0.0190(16) -0.0057(12) 0.0000(13) -0.0048(13)
C00X 0.0183(17) 0.0218(16) 0.0288(18) -0.0115(14) -0.0039(14) -0.0031(13)
C00Y 0.0242(18) 0.0213(17) 0.0214(17) -0.0031(13) 0.0006(14) -0.0032(14)
C00Z 0.0266(19) 0.0193(16) 0.0276(18) -0.0106(14) -0.0066(14) 0.0015(14)
C010 0.0219(17) 0.0227(17) 0.0248(17) -0.0091(14) 0.0035(14) -0.0051(14)
C011 0.0323(19) 0.0277(18) 0.0209(17) -0.0105(14) 0.0068(14) -0.0167(15)
C012 0.0229(17) 0.0178(15) 0.0212(16) -0.0087(13) -0.0007(13) -0.0022(13)
C013 0.040(2) 0.0301(19) 0.0230(17) -0.0135(15) 0.0049(15) -0.0197(17)
C014 0.0298(19) 0.0230(17) 0.0250(17) -0.0095(14) -0.0020(14) -0.0098(15)
C015 0.0305(19) 0.0319(19) 0.0162(16) -0.0017(14) 0.0012(14) -0.0124(16)
C016 0.0284(19) 0.0317(19) 0.0255(18) -0.0128(15) -0.0004(14) -0.0139(15)
C017 0.030(2) 0.0229(17) 0.0232(17) -0.0029(14) -0.0055(15) -0.0036(15)
C018 0.0257(19) 0.0253(18) 0.037(2) -0.0113(16) -0.0063(16) 0.0027(15)
C019 0.0290(19) 0.0260(18) 0.0273(19) -0.0054(15) 0.0067(15) -0.0068(15)
C01A 0.032(2) 0.0209(17) 0.0238(17) -0.0028(14) 0.0008(15) -0.0061(15)
C01B 0.0195(18) 0.034(2) 0.037(2) -0.0161(17) 0.0046(15) -0.0047(15)
C01C 0.0171(18) 0.0284(19) 0.042(2) -0.0115(17) -0.0059(15) 0.0017(15)
C01D 0.038(2) 0.0276(18) 0.0249(18) -0.0084(15) 0.0024(15) -0.0187(16)
C01E 0.039(2) 0.048(2) 0.033(2) -0.0181(19) 0.0045(18) -0.0171(19)
C01F 0.027(2) 0.046(2) 0.0284(19) -0.0153(17) 0.0024(15) -0.0105(17)
C01G 0.0213(19) 0.036(2) 0.060(3) -0.028(2) -0.0083(18) 0.0015(16)
C01H 0.036(2) 0.048(3) 0.046(2) -0.021(2) 0.0029(19) -0.012(2)

loop_
_atom_type_symbol
_atom_type_description
_atom_type_scat_dispersion_real
_atom_type_scat_dispersion_imag
_atom_type_scat_source
C C 0.0181 0.0091 'International Tables Vol C Tables 4.2.6.8 and 6.1.1.4'
H H 0.0000 0.0000 'International Tables Vol C Tables 4.2.6.8 and 6.1.1.4'
Co Co -2.3653 3.6143 'International Tables Vol C Tables 4.2.6.8 and 6.1.1.4'
N N 0.0311 0.0180 'International Tables Vol C Tables 4.2.6.8 and 6.1.1.4'
P P 0.2955 0.4335 'International Tables Vol C Tables 4.2.6.8 and 6.1.1.4'

loop_
_exptl_crystal_face_index_h
_exptl_crystal_face_index_k
_exptl_crystal_face_index_l
_exptl_crystal_face_perp_dist
1 1 10 0.0566
-5 2 7 0.0997
-2 1 -8 0.0210
6 0 -5 0.0594
3 7 9 0.0469
-2 -7 -9 0.0132
-3 -8 -8 0.0199
6 -2 0 0.0733
-7 -3 -2 0.0667
0 8 1 0.0147
2 -1 9 0.0419
0 -7 1 0.0279

loop_
_geom_angle_atom_site_label_1
_geom_angle_atom_site_label_2
_geom_angle_atom_site_label_3
_geom_angle
_geom_angle_site_symmetry_1
_geom_angle_site_symmetry_3
P004 Co01 P003 88.37(3) . .
P005 Co01 P003 53.73(3) . .
P005 Co01 P004 92.18(3) . .
P006 Co01 P003 93.81(3) . .
P006 Co01 P004 53.93(3) . .
P006 Co01 P005 54.91(3) . .
N007 Co01 P003 120.65(8) . .
N007 Co01 P004 147.94(8) . .
N007 Co01 P005 94.83(8) . .
N007 Co01 P006 106.67(8) . .
N008 Co01 P003 112.19(8) . .
N008 Co01 P004 98.51(8) . .
N008 Co01 P005 162.26(8) . .
N008 Co01 P006 142.40(8) . .
N008 Co01 N007 83.60(11) . .
P003 P002 P004 99.55(4) . .
C00F P002 P003 107.55(11) . .
C00F P002 P004 105.53(11) . .
C00F P002 C00W 106.87(14) . .
C00W P002 P003 117.09(11) . .
C00W P002 P004 119.25(11) . .
P002 P003 Co01 85.28(4) . .
P005 P003 Co01 62.39(3) . .
P005 P003 P002 97.76(5) . .
P002 P004 Co01 85.73(4) . .
P006 P004 Co01 62.83(3) . .
P006 P004 P002 99.78(5) . .
P003 P005 Co01 63.88(3) . .
P003 P005 P006 106.73(5) . .
P006 P005 Co01 62.53(3) . .
P004 P006 Co01 63.25(3) . .
P004 P006 P005 104.12(5) . .
P005 P006 Co01 62.56(3) . .
C00A N007 Co01 112.3(2) . .
C00A N007 C00G 117.4(3) . .
C00G N007 Co01 130.3(2) . .
C00C N008 Co01 131.1(2) . .
C00E N008 Co01 113.3(2) . .
C00E N008 C00C 115.5(3) . .
C00K C009 C00D 123.5(3) . .
C00K C009 C00L 124.1(3) . .
C00L C009 C00D 112.4(3) . .
N007 C00A C00E 115.5(3) . .
N007 C00A C00L 136.1(3) . .
C00E C00A C00L 108.4(3) . .
C00C C00B C00O 121.3(3) . .
C00P C00B C00C 118.4(3) . .
C00P C00B C00O 120.2(3) . .
C00B C00C N008 119.7(3) . .
C00I C00C N008 119.2(3) . .
C00I C00C C00B 121.1(3) . .
C009 C00D C00E 104.5(3) . .
C00N C00D C009 118.6(3) . .
C00N C00D C00E 136.8(3) . .
N008 C00E C00A 115.3(3) . .
N008 C00E C00D 135.1(3) . .
C00A C00E C00D 109.6(3) . .
P002 C00F H00F 107.1 . .
C00Y C00F P002 111.4(2) . .
C00Y C00F H00F 107.1 . .
C00Y C00F C010 112.0(3) . .
C010 C00F P002 111.7(2) . .
C010 C00F H00F 107.1 . .
C00H C00G N007 119.8(3) . .
C00H C00G C012 120.9(3) . .
C012 C00G N007 119.3(3) . .
C00G C00H C019 121.2(3) . .
C00R C00H C00G 118.5(3) . .
C00R C00H C019 120.3(3) . .
C00C C00I C015 121.4(3) . .
C00J C00I C00C 117.9(3) . .
C00J C00I C015 120.7(3) . .
C00I C00J H00J 118.9 . .
C00X C00J C00I 122.3(3) . .
C00X C00J H00J 118.9 . .
C009 C00K C00U 116.0(3) . .
C009 C00K C013 116.5(3) . .
C00U C00K C013 127.4(3) . .
C009 C00L C00A 105.1(3) . .
C00M C00L C009 118.6(3) . .
C00M C00L C00A 136.3(3) . .
C00L C00M H00M 121.1 . .
C00L C00M C00V 117.8(3) . .
C00V C00M H00M 121.1 . .
C00D C00N H00N 120.9 . .
C00D C00N C016 118.3(3) . .
C016 C00N H00N 120.9 . .
C00B C00O H00A 109.5 . .
C00B C00O H00B 109.5 . .
C00B C00O H00C 109.5 . .
H00A C00O H00B 109.5 . .
H00A C00O H00C 109.5 . .
H00B C00O H00C 109.5 . .
C00B C00P H00P 119.0 . .
C00B C00P C00X 121.9(3) . .
C00X C00P H00P 119.0 . .
H00D C00Q H00E 107.9 . .
C00T C00Q H00D 109.3 . .
C00T C00Q H00E 109.3 . .
C00T C00Q C014 111.7(3) . .
C014 C00Q H00D 109.3 . .
C014 C00Q H00E 109.3 . .
C00H C00R H00R 119.0 . .
C00H C00R C00S 122.1(3) . .
C00S C00R H00R 119.0 . .
C00R C00S C01G 120.9(4) . .
C00Z C00S C00R 118.3(3) . .
C00Z C00S C01G 120.8(4) . .
C00Q C00T H00G 109.3 . .
C00Q C00T H00H 109.3 . .
C00Q C00T C00W 111.4(3) . .
H00G C00T H00H 108.0 . .
C00W C00T H00G 109.3 . .
C00W C00T H00H 109.3 . .
C00K C00U H00U 120.0 . .
C00V C00U C00K 120.0(3) . .
C00V C00U H00U 120.0 . .
C00M C00V H00V 118.3 . .
C00U C00V C00M 123.4(3) . .
C00U C00V H00V 118.3 . .
P002 C00W H00W 107.3 . .
C00T C00W P002 111.8(2) . .
C00T C00W H00W 107.3 . .
C011 C00W P002 112.9(2) . .
C011 C00W C00T 110.0(3) . .
C011 C00W H00W 107.3 . .
C00J C00X C00P 118.3(3) . .
C00J C00X C01C 121.5(3) . .
C00P C00X C01C 120.2(3) . .
C00F C00Y H00I 109.5 . .
C00F C00Y H00K 109.5 . .
C00F C00Y C017 110.5(3) . .
H00I C00Y H00K 108.1 . .
C017 C00Y H00I 109.5 . .
C017 C00Y H00K 109.5 . .
C00S C00Z H00Z 119.1 . .
C00S C00Z C012 121.8(3) . .
C012 C00Z H00Z 119.1 . .
C00F C010 H01A 109.6 . .
C00F C010 H01B 109.6 . .
H01A C010 H01B 108.1 . .
C01B C010 C00F 110.2(3) . .
C01B C010 H01A 109.6 . .
C01B C010 H01B 109.6 . .
C00W C011 H01C 109.6 . .
C00W C011 H01D 109.6 . .
H01C C011 H01D 108.1 . .
C01D C011 C00W 110.5(3) . .
C01D C011 H01C 109.6 . .
C01D C011 H01D 109.6 . .
C00G C012 C01A 120.7(3) . .
C00Z C012 C00G 118.3(3) . .
C00Z C012 C01A 121.0(3) . .
C00K C013 H013 119.9 . .
C016 C013 C00K 120.2(3) . .
C016 C013 H013 119.9 . .
C00Q C014 H01E 109.4 . .
C00Q C014 H01F 109.4 . .
H01E C014 H01F 108.0 . .
C01D C014 C00Q 111.1(3) . .
C01D C014 H01E 109.4 . .
C01D C014 H01F 109.4 . .
C00I C015 H01G 109.5 . .
C00I C015 H01H 109.5 . .
C00I C015 H01I 109.5 . .
H01G C015 H01H 109.5 . .
H01G C015 H01I 109.5 . .
H01H C015 H01I 109.5 . .
C00N C016 H016 118.5 . .
C013 C016 C00N 123.0(3) . .
C013 C016 H016 118.5 . .
C00Y C017 H01J 109.4 . .
C00Y C017 H01K 109.4 . .
H01J C017 H01K 108.0 . .
C018 C017 C00Y 111.3(3) . .
C018 C017 H01J 109.4 . .
C018 C017 H01K 109.4 . .
C017 C018 H01L 109.4 . .
C017 C018 H01M 109.4 . .
C017 C018 C01B 111.2(3) . .
H01L C018 H01M 108.0 . .
C01B C018 H01L 109.4 . .
C01B C018 H01M 109.4 . .
C00H C019 H01N 109.5 . .
C00H C019 H01O 109.5 . .
C00H C019 H01P 109.5 . .
H01N C019 H01O 109.5 . .
H01N C019 H01P 109.5 . .
H01O C019 H01P 109.5 . .
C012 C01A H01Q 109.5 . .
C012 C01A H01R 109.5 . .
C012 C01A H01S 109.5 . .
H01Q C01A H01R 109.5 . .
H01Q C01A H01S 109.5 . .
H01R C01A H01S 109.5 . .
C010 C01B H01T 109.3 . .
C010 C01B H01U 109.3 . .
C018 C01B C010 111.5(3) . .
C018 C01B H01T 109.3 . .
C018 C01B H01U 109.3 . .
H01T C01B H01U 108.0 . .
C00X C01C H01V 109.5 . .
C00X C01C H01W 109.5 . .
C00X C01C H01X 109.5 . .
H01V C01C H01W 109.5 . .
H01V C01C H01X 109.5 . .
H01W C01C H01X 109.5 . .
C011 C01D H01Y 109.5 . .
C011 C01D H 109.5 . .
C014 C01D C011 110.9(3) . .
C014 C01D H01Y 109.5 . .
C014 C01D H 109.5 . .
H01Y C01D H 108.0 . .
H01 C01E HA 107.8 . .
C01F C01E H01 109.0 . .
C01F C01E HA 109.0 . .
C01H C01E H01 109.0 . .
C01H C01E HA 109.0 . .
C01H C01E C01F 112.7(3) . .
C01E C01F C01F 114.1(4) . 2_766
C01E C01F H0AA 108.7 . .
C01E C01F HB 108.7 . .
C01F C01F H0AA 108.7 2_766 .
C01F C01F HB 108.7 2_766 .
H0AA C01F HB 107.6 . .
C00S C01G H01Z 109.5 . .
C00S C01G HC 109.5 . .
C00S C01G HD 109.5 . .
H01Z C01G HC 109.5 . .
H01Z C01G HD 109.5 . .
HC C01G HD 109.5 . .
C01E C01H H1AA 109.5 . .
C01E C01H HE 109.5 . .
C01E C01H HF 109.5 . .
H1AA C01H HE 109.5 . .
H1AA C01H HF 109.5 . .
HE C01H HF 109.5 . .

loop_
_geom_bond_atom_site_label_1
_geom_bond_atom_site_label_2
_geom_bond_distance
_geom_bond_site_symmetry_2
Co01 P003 2.3704(10) .
Co01 P004 2.3473(9) .
Co01 P005 2.3393(10) .
Co01 P006 2.3385(10) .
Co01 N007 1.938(3) .
Co01 N008 1.904(3) .
P002 P003 2.1504(11) .
P002 P004 2.1561(11) .
P002 C00F 1.841(3) .
P002 C00W 1.852(3) .
P003 P005 2.1285(12) .
P004 P006 2.1246(12) .
P005 P006 2.1566(12) .
N007 C00A 1.329(4) .
N007 C00G 1.436(4) .
N008 C00C 1.432(4) .
N008 C00E 1.334(4) .
C009 C00D 1.430(4) .
C009 C00K 1.394(4) .
C009 C00L 1.422(5) .
C00A C00E 1.418(4) .
C00A C00L 1.467(4) .
C00B C00C 1.404(4) .
C00B C00O 1.502(4) .
C00B C00P 1.389(5) .
C00C C00I 1.402(4) .
C00D C00E 1.460(4) .
C00D C00N 1.373(5) .
C00F H00F 1.0000 .
C00F C00Y 1.529(4) .
C00F C010 1.538(4) .
C00G C00H 1.397(5) .
C00G C012 1.400(4) .
C00H C00R 1.385(5) .
C00H C019 1.508(5) .
C00I C00J 1.399(5) .
C00I C015 1.499(5) .
C00J H00J 0.9500 .
C00J C00X 1.382(5) .
C00K C00U 1.420(5) .
C00K C013 1.422(5) .
C00L C00M 1.372(5) .
C00M H00M 0.9500 .
C00M C00V 1.421(5) .
C00N H00N 0.9500 .
C00N C016 1.424(5) .
C00O H00A 0.9800 .
C00O H00B 0.9800 .
C00O H00C 0.9800 .
C00P H00P 0.9500 .
C00P C00X 1.391(5) .
C00Q H00D 0.9900 .
C00Q H00E 0.9900 .
C00Q C00T 1.528(5) .
C00Q C014 1.531(5) .
C00R H00R 0.9500 .
C00R C00S 1.389(5) .
C00S C00Z 1.384(5) .
C00S C01G 1.513(5) .
C00T H00G 0.9900 .
C00T H00H 0.9900 .
C00T C00W 1.538(4) .
C00U H00U 0.9500 .
C00U C00V 1.367(5) .
C00V H00V 0.9500 .
C00W H00W 1.0000 .
C00W C011 1.535(5) .
C00X C01C 1.506(5) .
C00Y H00I 0.9900 .
C00Y H00K 0.9900 .
C00Y C017 1.531(5) .
C00Z H00Z 0.9500 .
C00Z C012 1.393(5) .
C010 H01A 0.9900 .
C010 H01B 0.9900 .
C010 C01B 1.534(5) .
C011 H01C 0.9900 .
C011 H01D 0.9900 .
C011 C01D 1.529(5) .
C012 C01A 1.508(5) .
C013 H013 0.9500 .
C013 C016 1.367(5) .
C014 H01E 0.9900 .
C014 H01F 0.9900 .
C014 C01D 1.526(5) .
C015 H01G 0.9800 .
C015 H01H 0.9800 .
C015 H01I 0.9800 .
C016 H016 0.9500 .
C017 H01J 0.9900 .
C017 H01K 0.9900 .
C017 C018 1.520(5) .
C018 H01L 0.9900 .
C018 H01M 0.9900 .
C018 C01B 1.523(5) .
C019 H01N 0.9800 .
C019 H01O 0.9800 .
C019 H01P 0.9800 .
C01A H01Q 0.9800 .
C01A H01R 0.9800 .
C01A H01S 0.9800 .
C01B H01T 0.9900 .
C01B H01U 0.9900 .
C01C H01V 0.9800 .
C01C H01W 0.9800 .
C01C H01X 0.9800 .
C01D H01Y 0.9900 .
C01D H 0.9900 .
C01E H01 0.9900 .
C01E HA 0.9900 .
C01E C01F 1.521(6) .
C01E C01H 1.521(6) .
C01F C01F 1.522(8) 2_766
C01F H0AA 0.9900 .
C01F HB 0.9900 .
C01G H01Z 0.9800 .
C01G HC 0.9800 .
C01G HD 0.9800 .
C01H H1AA 0.9800 .
C01H HE 0.9800 .
C01H HF 0.9800 .

loop_
_exptl_oxdiff_crystal_face_indexfrac_h
_exptl_oxdiff_crystal_face_indexfrac_k
_exptl_oxdiff_crystal_face_indexfrac_l
_exptl_oxdiff_crystal_face_x
_exptl_oxdiff_crystal_face_y
_exptl_oxdiff_crystal_face_z
1.0000 0.9999 9.9997 0.7430 0.5134 -0.3609
-5.0000 2.0000 6.9999 0.5855 0.4637 0.6415
-2.0000 1.0001 -7.9998 -0.7077 -0.2560 0.5709
6.0000 -0.0001 -5.0000 -0.6110 -0.2032 -0.7172
3.0000 6.9999 8.9996 0.0973 0.9961 -0.2494
-2.0000 -7.0000 -8.9996 -0.1277 -0.9946 0.1066
-3.0000 -7.9999 -7.9996 0.0716 -1.0407 0.1599
6.0000 -2.0001 -0.0001 -0.0163 -0.1648 -0.9800
-7.0000 -2.9999 -1.9997 0.2914 -0.3568 0.8711
0.0000 8.0000 0.9998 -0.5799 0.7386 0.4643
2.0000 -1.0001 8.9997 0.7933 0.2984 -0.5988
-0.0000 -7.0000 1.0001 0.6681 -0.5667 -0.4587
